data_7719529
loop_
_publ_author_name
'Miyazaki, Tomoyuki'
'Suginome, Shun'
'Nakamura, Taiji'
'Tanaka, Hiromasa'
'Yoshizawa, Kazunari'
'Nishibayashi, Yoshiaki'

_publ_section_title
;
 Reactivity of a molybdenum-nitride complex bearing an NHC-based PCP-type
 pincer ligand toward unsaturated substrates.
;
_journal_issue 42
_journal_name_full 'Dalton transactions (Cambridge, England : 2003)'
_journal_page_first 15864
_journal_page_last 15872
_journal_paper_doi 10.1039/d5dt02036k
_journal_volume 54
_journal_year 2025
_chemical_formula_moiety '2(I), 2(C25 H44 Mo N3 O2 P2), 2(C4 H8 O)'
_chemical_formula_sum 'C58 H104 I2 Mo2 N6 O6 P4'
_chemical_formula_weight 1551.03
_space_group_crystal_system monoclinic
_space_group_IT_number 14
_space_group_name_Hall '-P 2yn'
_space_group_name_H-M_alt 'P 1 21/n 1'
_atom_sites_solution_hydrogens geom
_atom_sites_solution_primary dual
_audit_creation_date 2025-05-21
_audit_creation_method
;
Olex2 1.5
(compiled 2025.04.05 svn.rf049d14d for OlexSys, GUI svn.r7224)
;
_audit_update_record
;
2025-08-14 deposited with the CCDC.	2025-09-30 downloaded from the CCDC.
;
_cell_angle_alpha 90
_cell_angle_beta 98.114(2)
_cell_angle_gamma 90
_cell_formula_units_Z 4
_cell_length_a 22.9072(5)
_cell_length_b 12.0684(2)
_cell_length_c 25.0037(5)
_cell_measurement_reflns_used 29796
_cell_measurement_temperature 93
_cell_measurement_theta_max 31.2140
_cell_measurement_theta_min 1.9430
_cell_volume 6843.2(2)
_computing_cell_refinement 'CrysAlisPro 1.171.41.99a (Rigaku OD, 2021)'
_computing_data_collection 'CrysAlisPro 1.171.41.99a (Rigaku OD, 2021)'
_computing_data_reduction 'CrysAlisPro 1.171.41.99a (Rigaku OD, 2021)'
_computing_molecular_graphics 'Olex2 1.5 (Dolomanov et al., 2009)'
_computing_publication_material 'Olex2 1.5 (Dolomanov et al., 2009)'
_computing_structure_refinement 'SHELXL 2019/2 (Sheldrick, 2015)'
_computing_structure_solution 'SHELXT 2018/2 (Sheldrick, 2018)'
_diffrn_ambient_temperature 93
_diffrn_detector 'Hybrid Pixel Array Detector'
_diffrn_detector_area_resol_mean 10.0000
_diffrn_detector_type HyPix
_diffrn_measured_fraction_theta_full 1.000
_diffrn_measured_fraction_theta_max 0.810
_diffrn_measurement_details
;
List of Runs (angles in degrees, time in seconds):

  # Type    Start    End  Width  t~exp~   \w     \q     \k     \f   Frames
#--------------------------------------------------------------------------
  1  \w     -5.00  33.00   0.50    0.99    --    5.71 -99.00 120.00   76
  2  \w    -11.00  26.00   0.50    0.99    --    5.71 -96.00 -55.00   74
  3  \w    -67.00  16.00   0.50    0.99    --    5.71 -37.00-150.00  166
  4  \w    -18.00  19.00   0.50    0.99    --    5.71  96.00  53.00   74
  5  \w    -76.00  10.00   0.50    0.99    --   -4.62 -57.00-150.00  172
  6  \w    -32.00  -7.00   0.50    0.99    --   -4.62  96.00  53.00   50
;
_diffrn_measurement_device 'four-circle diffractometer'
_diffrn_measurement_device_type 'ROD, Synergy Custom DW system, HyPix'
_diffrn_measurement_method '\w scans'
_diffrn_orient_matrix_type 'CrysAlisPro convention (1999,Acta A55,543-557)'
_diffrn_orient_matrix_UB_11 0.0082634000
_diffrn_orient_matrix_UB_12 -0.0551929000
_diffrn_orient_matrix_UB_13 0.0072372000
_diffrn_orient_matrix_UB_21 0.0205316000
_diffrn_orient_matrix_UB_22 0.0006440000
_diffrn_orient_matrix_UB_23 -0.0187802000
_diffrn_orient_matrix_UB_31 0.0220706000
_diffrn_orient_matrix_UB_32 0.0201151000
_diffrn_orient_matrix_UB_33 0.0204280000
_diffrn_radiation_monochromator mirror
_diffrn_radiation_probe x-ray
_diffrn_radiation_type 'Mo K\a'
_diffrn_radiation_wavelength 0.71073
_diffrn_reflns_av_R_equivalents 0.0387
_diffrn_reflns_av_unetI/netI 0.0354
_diffrn_reflns_Laue_measured_fraction_full 1.000
_diffrn_reflns_Laue_measured_fraction_max 0.810
_diffrn_reflns_limit_h_max 31
_diffrn_reflns_limit_h_min -29
_diffrn_reflns_limit_k_max 17
_diffrn_reflns_limit_k_min -15
_diffrn_reflns_limit_l_max 31
_diffrn_reflns_limit_l_min -31
_diffrn_reflns_number 68921
_diffrn_reflns_point_group_measured_fraction_full 1.000
_diffrn_reflns_point_group_measured_fraction_max 0.810
_diffrn_reflns_theta_full 25.242
_diffrn_reflns_theta_max 31.054
_diffrn_reflns_theta_min 1.877
_diffrn_source 'Rotating-anode X-ray tube'
_diffrn_source_type 'Rigaku (Mo) X-ray Source'
_exptl_absorpt_coefficient_mu 1.411
_exptl_absorpt_correction_T_max 1.00000
_exptl_absorpt_correction_T_min 0.82785
_exptl_absorpt_correction_type multi-scan
_exptl_absorpt_process_details
;
CrysAlisPro 1.171.41.99a (Rigaku Oxford Diffraction, 2021)
Empirical absorption correction using spherical harmonics,
implemented in SCALE3 ABSPACK scaling algorithm.
;
_exptl_crystal_colour yellow
_exptl_crystal_colour_primary yellow
_exptl_crystal_density_diffrn 1.505
_exptl_crystal_description block
_exptl_crystal_F_000 3168
_exptl_crystal_size_max 0.3
_exptl_crystal_size_mid 0.3
_exptl_crystal_size_min 0.3
_refine_diff_density_max 2.494
_refine_diff_density_min -1.345
_refine_diff_density_rms 0.132
_refine_ls_extinction_method none
_refine_ls_goodness_of_fit_ref 1.059
_refine_ls_hydrogen_treatment constr
_refine_ls_matrix_type full
_refine_ls_number_parameters 747
_refine_ls_number_reflns 17771
_refine_ls_number_restraints 7
_refine_ls_restrained_S_all 1.059
_refine_ls_R_factor_all 0.0718
_refine_ls_R_factor_gt 0.0446
_refine_ls_shift/su_max 0.002
_refine_ls_shift/su_mean 0.000
_refine_ls_structure_factor_coef Fsqd
_refine_ls_weighting_details 'w=1/[\s^2^(Fo^2^)+(0.0440P)^2^+26.2799P] where P=(Fo^2^+2Fc^2^)/3'
_refine_ls_weighting_scheme calc
_refine_ls_wR_factor_gt 0.1033
_refine_ls_wR_factor_ref 0.1211
_reflns_Friedel_coverage 0.000
_reflns_number_gt 13200
_reflns_number_total 17771
_reflns_threshold_expression 'I > 2\s(I)'
_cod_data_source_file d5dt02036k3.cif
_cod_data_source_block 6
_cod_depositor_comments 'Adding full bibliography for 7719525--7719529.cif.'
_cod_database_code 7719529
_shelx_shelxl_version_number 2019/2
_shelx_space_group_comment
;
The symmetry employed for this shelxl refinement is uniquely defined
by the following loop, which should always be used as a source of
symmetry information in preference to the above space-group names.
They are only intended as comments.
;
_shelx_estimated_absorpt_t_max 0.677
_shelx_estimated_absorpt_t_min 0.677
_reflns_odcompleteness_completeness 99.94
_reflns_odcompleteness_iscentric 1
_reflns_odcompleteness_theta 26.32
_olex2_refinement_description
;
1. Fixed Uiso
 At 1.2 times of:
  All C(H) groups, All C(H,H) groups
 At 1.5 times of:
  All C(H,H,H) groups
2. Uiso/Uaniso restraints and constraints
Mo3 \\sim P3 \\sim P4: within 2A with sigma of 0.04 and sigma for terminal
atoms of 0.08 within 2A
3. Rigid body (RIGU) restrains
 Mo3, P4, P3
 with sigma for 1-2 distances of 0.004 and sigma for 1-3 distances of 0.004
4. Others
 Sof(Mo3)=1-FVAR(1)
 Sof(Mo2)=FVAR(1)
 Sof(I1A)=1-FVAR(2)
 Sof(I1)=FVAR(2)
5.a Secondary CH2 refined with riding coordinates:
 C26(H26A,H26B), C16(H16A,H16B), C49(H49A,H49B), C59(H59A,H59B), C77(H77A,
 H77B), C76(H76A,H76B), C75(H75A,H75B), C78(H78A,H78B), C72(H72A,H72B),
 C73(H73A,H73B), C70(H70A,H70B), C71(H71A,H71B)
5.b Aromatic/amide H refined with riding coordinates:
 C9(H9), C41(H41), C8(H8), C6(H6), C39(H39), C42(H42), C40(H40), C7(H7)
5.c Idealised Me refined as rotating group:
 C62(H62A,H62B,H62C), C64(H64A,H64B,H64C), C33(H33A,H33B,H33C), C34(H34A,H34B,
 H34C), C23(H23A,H23B,H23C), C63(H63A,H63B,H63C), C66(H66A,H66B,H66C), C67(H67A,
 H67B,H67C), C68(H68A,H68B,H68C), C19(H19A,H19B,H19C), C29(H29A,H29B,H29C),
 C31(H31A,H31B,H31C), C35(H35A,H35B,H35C), C56(H56A,H56B,H56C), C21(H21A,H21B,
 H21C), C30(H30A,H30B,H30C), C20(H20A,H20B,H20C), C24(H24A,H24B,H24C), C52(H52A,
 H52B,H52C), C25(H25A,H25B,H25C), C54(H54A,H54B,H54C), C57(H57A,H57B,H57C),
 C53(H53A,H53B,H53C), C58(H58A,H58B,H58C)
;
_smtbx_masks_void_probe_radius 1.2
_smtbx_masks_void_truncation_radius 1.2
_olex2_submission_special_instructions 'No special instructions were received'
_oxdiff_exptl_absorpt_empirical_details
;
Empirical correction (ABSPACK) includes:
- Absorption correction using spherical harmonics
- Frame scaling
;
_oxdiff_exptl_absorpt_empirical_full_max 1.203
_oxdiff_exptl_absorpt_empirical_full_min 0.867

loop_
_space_group_symop_operation_xyz
'x, y, z'
'-x+1/2, y+1/2, -z+1/2'
'-x, -y, -z'
'x-1/2, -y-1/2, z-1/2'

loop_
_atom_site_label
_atom_site_type_symbol
_atom_site_fract_x
_atom_site_fract_y
_atom_site_fract_z
_atom_site_U_iso_or_equiv
_atom_site_adp_type
_atom_site_occupancy
_atom_site_site_symmetry_order
_atom_site_calc_flag
_atom_site_refinement_flags_posn
_atom_site_refinement_flags_adp
_atom_site_refinement_flags_occupancy
_atom_site_disorder_assembly
_atom_site_disorder_group
I2 I 0.48812(2) 0.22109(2) 0.64191(2) 0.02897(7) Uani 1 1 d . . . . .
I1 I -0.00507(11) 0.2873(2) 0.62759(6) 0.0283(3) Uani 0.824(16) 1 d . . P A 1
Mo1 Mo 0.18834(2) 0.82427(3) 0.61889(2) 0.02006(8) Uani 1 1 d . . . . .
Mo2 Mo 0.67592(2) 0.68949(3) 0.62850(2) 0.01951(12) Uani 0.9632(17) 1 d . . P B 1
P1 P 0.14689(4) 0.97105(8) 0.67657(4) 0.01908(18) Uani 1 1 d . . . . .
P3 P 0.64131(4) 0.83160(8) 0.55528(4) 0.02048(19) Uani 1 1 d . . . . .
P4 P 0.63950(4) 0.55377(8) 0.69614(4) 0.02111(19) Uani 1 1 d . . . . .
P2 P 0.16162(4) 0.66478(8) 0.55067(4) 0.0220(2) Uani 1 1 d . . . . .
O1 O 0.24483(13) 0.8104(2) 0.68644(12) 0.0303(7) Uani 1 1 d . . . . .
O2 O 0.25154(13) 0.7195(2) 0.64939(13) 0.0310(7) Uani 1 1 d . . . . .
O3 O 0.73638(13) 0.8060(2) 0.65035(12) 0.0328(7) Uani 1 1 d . . . . .
O4 O 0.73578(13) 0.7216(3) 0.69234(12) 0.0309(7) Uani 1 1 d . . . . .
N2 N 0.06032(13) 0.9318(3) 0.59605(12) 0.0193(6) Uani 1 1 d . . . . .
N6 N 0.54748(13) 0.5783(3) 0.61743(13) 0.0207(6) Uani 1 1 d . . . . .
N5 N 0.55548(13) 0.6810(3) 0.54754(13) 0.0206(6) Uani 1 1 d . . . . .
N3 N 0.06139(13) 0.7816(3) 0.54889(13) 0.0199(6) Uani 1 1 d . . . . .
O69 O -0.02690(19) 0.6753(3) 0.64879(17) 0.0555(10) Uani 1 1 d . . . . .
N1 N 0.21636(15) 0.9116(3) 0.57815(14) 0.0277(7) Uani 1 1 d . . . . .
C1 C 0.09462(16) 0.8461(3) 0.58510(15) 0.0194(7) Uani 1 1 d . . . . .
O74 O 0.46119(18) 0.7608(3) 0.67691(18) 0.0581(11) Uani 1 1 d . . . . .
C43 C 0.49476(16) 0.5673(3) 0.58274(15) 0.0209(7) Uani 1 1 d . . . . .
C10 C 0.00484(15) 0.8250(3) 0.53676(15) 0.0196(7) Uani 1 1 d . . . . .
C38 C 0.49996(16) 0.6319(3) 0.53756(15) 0.0212(7) Uani 1 1 d . . . . .
C2 C 0.58386(16) 0.6491(3) 0.59606(15) 0.0204(7) Uani 1 1 d . . . . .
C5 C 0.00478(16) 0.9232(3) 0.56632(15) 0.0201(7) Uani 1 1 d . . . . .
C61 C 0.67510(18) 0.4152(3) 0.69730(17) 0.0263(8) Uani 1 1 d . . . . .
N4 N 0.70490(15) 0.5993(3) 0.58985(14) 0.0286(7) Uani 1 1 d . . . . .
C9 C -0.04454(17) 0.7873(3) 0.50325(16) 0.0226(7) Uani 1 1 d . . . . .
H9 H -0.044284 0.720166 0.483457 0.027 Uiso 1 1 calc R U . . .
C26 C 0.08170(17) 0.6782(3) 0.52760(17) 0.0260(8) Uani 1 1 d . . . . .
H26A H 0.074030 0.678707 0.487628 0.031 Uiso 1 1 calc R U . . .
H26B H 0.060354 0.614685 0.540776 0.031 Uiso 1 1 calc R U . . .
C16 C 0.08152(17) 1.0221(3) 0.63203(16) 0.0247(8) Uani 1 1 d . . . . .
H16A H 0.050597 1.045051 0.653690 0.030 Uiso 1 1 calc R U . . .
H16B H 0.092075 1.086688 0.610962 0.030 Uiso 1 1 calc R U . . .
C41 C 0.39969(17) 0.5145(3) 0.54413(17) 0.0268(8) Uani 1 1 d . . . . .
H41 H 0.364019 0.475132 0.545532 0.032 Uiso 1 1 calc R U . . .
C28 C 0.19792(18) 0.6789(4) 0.48902(18) 0.0289(9) Uani 1 1 d . . . . .
C8 C -0.09411(17) 0.8533(3) 0.50038(17) 0.0274(8) Uani 1 1 d . . . . .
H8 H -0.129284 0.830479 0.478384 0.033 Uiso 1 1 calc R U . . .
C6 C -0.04485(17) 0.9907(3) 0.56280(16) 0.0247(8) Uani 1 1 d . . . . .
H6 H -0.044948 1.058241 0.582316 0.030 Uiso 1 1 calc R U . . .
C39 C 0.45527(17) 0.6385(3) 0.49382(16) 0.0247(8) Uani 1 1 d . . . . .
H39 H 0.459042 0.681918 0.462807 0.030 Uiso 1 1 calc R U . . .
C42 C 0.44401(17) 0.5069(3) 0.58730(17) 0.0242(8) Uani 1 1 d . . . . .
H42 H 0.440173 0.463198 0.618213 0.029 Uiso 1 1 calc R U . . .
C18 C 0.19224(18) 1.0976(3) 0.69358(17) 0.0275(8) Uani 1 1 d . . . . .
C32 C 0.1680(2) 0.5235(3) 0.58170(18) 0.0318(9) Uani 1 1 d . . . . .
C62 C 0.74256(18) 0.4300(4) 0.70942(18) 0.0310(9) Uani 1 1 d . . . . .
H62A H 0.755284 0.484834 0.684551 0.046 Uiso 1 1 calc R U . . .
H62B H 0.761958 0.359026 0.704716 0.046 Uiso 1 1 calc R U . . .
H62C H 0.753279 0.455675 0.746703 0.046 Uiso 1 1 calc R U . . .
C49 C 0.58138(17) 0.7575(3) 0.51250(16) 0.0240(8) Uani 1 1 d . . . . .
H49A H 0.551304 0.810688 0.495737 0.029 Uiso 1 1 calc R U . . .
H49B H 0.597228 0.716521 0.483420 0.029 Uiso 1 1 calc R U . . .
C64 C 0.65279(19) 0.3363(4) 0.73795(19) 0.0323(9) Uani 1 1 d . . . . .
H64A H 0.665056 0.363731 0.774701 0.048 Uiso 1 1 calc R U . . .
H64B H 0.669381 0.262260 0.734243 0.048 Uiso 1 1 calc R U . . .
H64C H 0.609656 0.332302 0.730909 0.048 Uiso 1 1 calc R U . . .
C40 C 0.40514(17) 0.5779(4) 0.49832(17) 0.0272(8) Uani 1 1 d . . . . .
H40 H 0.373391 0.579327 0.469445 0.033 Uiso 1 1 calc R U . . .
C65 C 0.63812(18) 0.6163(3) 0.76469(17) 0.0277(8) Uani 1 1 d . . . . .
C59 C 0.56031(17) 0.5311(3) 0.67159(16) 0.0248(8) Uani 1 1 d . . . . .
H59A H 0.551337 0.450776 0.670547 0.030 Uiso 1 1 calc R U . . .
H59B H 0.535810 0.567396 0.696104 0.030 Uiso 1 1 calc R U . . .
C7 C -0.09384(18) 0.9535(3) 0.52926(18) 0.0291(9) Uani 1 1 d . . . . .
H7 H -0.128719 0.997117 0.525471 0.035 Uiso 1 1 calc R U . . .
C51 C 0.6044(2) 0.9552(3) 0.58153(19) 0.0326(9) Uani 1 1 d . . . . .
C55 C 0.69493(19) 0.8664(4) 0.50827(19) 0.0344(10) Uani 1 1 d . . . . .
C22 C 0.11769(19) 0.9045(4) 0.73540(17) 0.0307(9) Uani 1 1 d . . . . .
C33 C 0.1330(2) 0.4343(4) 0.5466(2) 0.0402(11) Uani 1 1 d . . . . .
H33A H 0.091892 0.457904 0.537657 0.060 Uiso 1 1 calc R U . . .
H33B H 0.134652 0.364271 0.566637 0.060 Uiso 1 1 calc R U . . .
H33C H 0.150336 0.423946 0.513307 0.060 Uiso 1 1 calc R U . . .
C34 C 0.2332(2) 0.4877(4) 0.5931(2) 0.0406(12) Uani 1 1 d . . . . .
H34A H 0.248162 0.474265 0.558794 0.061 Uiso 1 1 calc R U . . .
H34B H 0.236531 0.419589 0.614638 0.061 Uiso 1 1 calc R U . . .
H34C H 0.256468 0.546493 0.613013 0.061 Uiso 1 1 calc R U . . .
C23 C 0.1008(2) 0.7841(4) 0.7190(2) 0.0384(10) Uani 1 1 d . . . . .
H23A H 0.070130 0.784550 0.687389 0.058 Uiso 1 1 calc R U . . .
H23B H 0.085973 0.746406 0.749028 0.058 Uiso 1 1 calc R U . . .
H23C H 0.135649 0.744952 0.709999 0.058 Uiso 1 1 calc R U . . .
C63 C 0.6600(2) 0.3644(4) 0.64079(18) 0.0346(10) Uani 1 1 d . . . . .
H63A H 0.617404 0.352221 0.632916 0.052 Uiso 1 1 calc R U . . .
H63B H 0.680661 0.293542 0.639445 0.052 Uiso 1 1 calc R U . . .
H63C H 0.672456 0.415101 0.613917 0.052 Uiso 1 1 calc R U . . .
C66 C 0.7001(2) 0.6146(4) 0.79761(18) 0.0367(10) Uani 1 1 d . . . . .
H66A H 0.710091 0.538654 0.809424 0.055 Uiso 1 1 calc R U . . .
H66B H 0.700768 0.662637 0.829286 0.055 Uiso 1 1 calc R U . . .
H66C H 0.728854 0.641348 0.775108 0.055 Uiso 1 1 calc R U . . .
C67 C 0.5951(2) 0.5578(4) 0.79731(19) 0.0389(11) Uani 1 1 d . . . . .
H67A H 0.555145 0.560953 0.777284 0.058 Uiso 1 1 calc R U . . .
H67B H 0.595756 0.594795 0.832265 0.058 Uiso 1 1 calc R U . . .
H67C H 0.606966 0.480189 0.803165 0.058 Uiso 1 1 calc R U . . .
C68 C 0.6174(2) 0.7363(4) 0.7532(2) 0.0369(10) Uani 1 1 d . . . . .
H68A H 0.647466 0.776985 0.736921 0.055 Uiso 1 1 calc R U . . .
H68B H 0.611177 0.772182 0.787072 0.055 Uiso 1 1 calc R U . . .
H68C H 0.580346 0.736045 0.728219 0.055 Uiso 1 1 calc R U . . .
C19 C 0.2526(2) 1.0652(4) 0.7235(2) 0.0399(11) Uani 1 1 d . . . . .
H19A H 0.247693 1.030823 0.758152 0.060 Uiso 1 1 calc R U . . .
H19B H 0.277269 1.131473 0.730087 0.060 Uiso 1 1 calc R U . . .
H19C H 0.271507 1.012423 0.701640 0.060 Uiso 1 1 calc R U . . .
C29 C 0.2644(2) 0.6942(4) 0.5048(2) 0.0401(11) Uani 1 1 d . . . . .
H29A H 0.271809 0.759455 0.528111 0.060 Uiso 1 1 calc R U . . .
H29B H 0.282948 0.704478 0.472190 0.060 Uiso 1 1 calc R U . . .
H29C H 0.280981 0.628380 0.524321 0.060 Uiso 1 1 calc R U . . .
C31 C 0.1736(2) 0.7852(4) 0.45990(18) 0.0364(10) Uani 1 1 d . . . . .
H31A H 0.131744 0.774947 0.446020 0.055 Uiso 1 1 calc R U . . .
H31B H 0.195482 0.800809 0.429790 0.055 Uiso 1 1 calc R U . . .
H31C H 0.178043 0.847382 0.485337 0.055 Uiso 1 1 calc R U . . .
C35 C 0.1424(2) 0.5343(4) 0.6351(2) 0.0412(11) Uani 1 1 d . . . . .
H35A H 0.167899 0.582479 0.659844 0.062 Uiso 1 1 calc R U . . .
H35B H 0.140253 0.460887 0.651424 0.062 Uiso 1 1 calc R U . . .
H35C H 0.102792 0.566452 0.627980 0.062 Uiso 1 1 calc R U . . .
C56 C 0.6647(2) 0.9169(5) 0.45540(19) 0.0413(11) Uani 1 1 d . . . . .
H56A H 0.636266 0.863810 0.437087 0.062 Uiso 1 1 calc R U . . .
H56B H 0.694400 0.934323 0.432031 0.062 Uiso 1 1 calc R U . . .
H56C H 0.644109 0.984888 0.463213 0.062 Uiso 1 1 calc R U . . .
C21 C 0.1606(2) 1.1778(4) 0.7278(2) 0.0408(11) Uani 1 1 d . . . . .
H21A H 0.120369 1.190952 0.709804 0.061 Uiso 1 1 calc R U . . .
H21B H 0.182116 1.248178 0.731833 0.061 Uiso 1 1 calc R U . . .
H21C H 0.159226 1.145276 0.763495 0.061 Uiso 1 1 calc R U . . .
C30 C 0.1846(2) 0.5808(4) 0.4497(2) 0.0429(12) Uani 1 1 d . . . . .
H30A H 0.204617 0.514229 0.465460 0.064 Uiso 1 1 calc R U . . .
H30B H 0.198726 0.598134 0.415425 0.064 Uiso 1 1 calc R U . . .
H30C H 0.141961 0.567660 0.443148 0.064 Uiso 1 1 calc R U . . .
C20 C 0.2009(2) 1.1560(4) 0.6414(2) 0.0426(12) Uani 1 1 d . . . . .
H20A H 0.215049 1.102685 0.616575 0.064 Uiso 1 1 calc R U . . .
H20B H 0.230039 1.215468 0.649308 0.064 Uiso 1 1 calc R U . . .
H20C H 0.163354 1.187630 0.624627 0.064 Uiso 1 1 calc R U . . .
C77 C 0.3870(2) 0.8879(5) 0.6463(2) 0.0474(13) Uani 1 1 d . . . . .
H77A H 0.343426 0.890603 0.638626 0.057 Uiso 1 1 calc R U . . .
H77B H 0.403734 0.940915 0.622400 0.057 Uiso 1 1 calc R U . . .
C76 C 0.4081(2) 0.9128(4) 0.7048(2) 0.0464(12) Uani 1 1 d . . . . .
H76A H 0.413986 0.993270 0.711005 0.056 Uiso 1 1 calc R U . . .
H76B H 0.380230 0.884497 0.728471 0.056 Uiso 1 1 calc R U . . .
C24 C 0.1655(2) 0.8966(4) 0.78478(18) 0.0420(11) Uani 1 1 d . . . . .
H24A H 0.200790 0.861500 0.774264 0.063 Uiso 1 1 calc R U . . .
H24B H 0.150916 0.852079 0.812867 0.063 Uiso 1 1 calc R U . . .
H24C H 0.175485 0.971114 0.798752 0.063 Uiso 1 1 calc R U . . .
C52 C 0.5836(2) 1.0422(4) 0.5385(2) 0.0452(12) Uani 1 1 d . . . . .
H52A H 0.617888 1.076477 0.525795 0.068 Uiso 1 1 calc R U . . .
H52B H 0.560531 1.099127 0.554026 0.068 Uiso 1 1 calc R U . . .
H52C H 0.558989 1.006528 0.508034 0.068 Uiso 1 1 calc R U . . .
C75 C 0.4656(2) 0.8512(5) 0.7140(2) 0.0501(13) Uani 1 1 d . . . . .
H75A H 0.498397 0.900796 0.707681 0.060 Uiso 1 1 calc R U . . .
H75B H 0.473296 0.823535 0.751569 0.060 Uiso 1 1 calc R U . . .
C25 C 0.0634(2) 0.9620(5) 0.7510(2) 0.0500(14) Uani 1 1 d . . . . .
H25A H 0.072879 1.039441 0.760194 0.075 Uiso 1 1 calc R U . . .
H25B H 0.050978 0.924387 0.782224 0.075 Uiso 1 1 calc R U . . .
H25C H 0.031429 0.959052 0.720517 0.075 Uiso 1 1 calc R U . . .
C78 C 0.4093(3) 0.7730(5) 0.6393(2) 0.0510(13) Uani 1 1 d . . . . .
H78A H 0.379430 0.717576 0.646258 0.061 Uiso 1 1 calc R U . . .
H78B H 0.418177 0.762513 0.601967 0.061 Uiso 1 1 calc R U . . .
C72 C -0.1259(3) 0.6413(5) 0.6540(3) 0.0599(16) Uani 1 1 d . . . . .
H72A H -0.139462 0.600051 0.620339 0.072 Uiso 1 1 calc R U . . .
H72B H -0.160495 0.673095 0.668205 0.072 Uiso 1 1 calc R U . . .
C54 C 0.5483(2) 0.9114(4) 0.6036(2) 0.0469(13) Uani 1 1 d . . . . .
H54A H 0.520536 0.881501 0.573731 0.070 Uiso 1 1 calc R U . . .
H54B H 0.529619 0.972385 0.620779 0.070 Uiso 1 1 calc R U . . .
H54C H 0.559628 0.852928 0.630257 0.070 Uiso 1 1 calc R U . . .
C73 C -0.0820(3) 0.7303(5) 0.6448(3) 0.0593(16) Uani 1 1 d . . . . .
H73A H -0.092381 0.764070 0.608597 0.071 Uiso 1 1 calc R U . . .
H73B H -0.080998 0.789166 0.672463 0.071 Uiso 1 1 calc R U . . .
C57 C 0.7281(3) 0.7625(5) 0.4972(3) 0.0557(15) Uani 1 1 d . . . . .
H57A H 0.745229 0.728847 0.531484 0.084 Uiso 1 1 calc R U . . .
H57B H 0.759590 0.781440 0.476049 0.084 Uiso 1 1 calc R U . . .
H57C H 0.700867 0.709973 0.476813 0.084 Uiso 1 1 calc R U . . .
C70 C -0.0270(3) 0.5994(5) 0.6936(3) 0.0626(17) Uani 1 1 d . . . . .
H70A H -0.009988 0.635569 0.727799 0.075 Uiso 1 1 calc R U . . .
H70B H -0.003320 0.532846 0.688195 0.075 Uiso 1 1 calc R U . . .
C53 C 0.6441(3) 1.0090(5) 0.6290(3) 0.0613(17) Uani 1 1 d . . . . .
H53A H 0.656307 0.952925 0.656656 0.092 Uiso 1 1 calc R U . . .
H53B H 0.622349 1.068033 0.644445 0.092 Uiso 1 1 calc R U . . .
H53C H 0.679069 1.040338 0.616123 0.092 Uiso 1 1 calc R U . . .
C58 C 0.7400(2) 0.9508(6) 0.5364(2) 0.0581(16) Uani 1 1 d . . . . .
H58A H 0.719663 1.019764 0.543058 0.087 Uiso 1 1 calc R U . . .
H58B H 0.770120 0.965915 0.513160 0.087 Uiso 1 1 calc R U . . .
H58C H 0.758830 0.920034 0.570871 0.087 Uiso 1 1 calc R U . . .
C71 C -0.0901(3) 0.5677(5) 0.6957(3) 0.0704(19) Uani 1 1 d . . . . .
H71A H -0.100843 0.581138 0.732102 0.084 Uiso 1 1 calc R U . . .
H71B H -0.096742 0.488485 0.686426 0.084 Uiso 1 1 calc R U . . .
Mo3 Mo 0.6630(4) 0.7385(9) 0.6518(4) 0.021(3) Uani 0.0368(17) 1 d . . P B 2
I1A I -0.0124(4) 0.3091(11) 0.6280(3) 0.0382(14) Uani 0.176(16) 1 d . . P A 2

loop_
_atom_site_aniso_label
_atom_site_aniso_U_11
_atom_site_aniso_U_22
_atom_site_aniso_U_33
_atom_site_aniso_U_23
_atom_site_aniso_U_13
_atom_site_aniso_U_12
I2 0.03867(15) 0.02265(13) 0.02612(14) 0.00090(10) 0.00642(11) 0.00230(10)
I1 0.0376(5) 0.0198(6) 0.0275(3) -0.0051(3) 0.0047(3) 0.0034(4)
Mo1 0.01887(15) 0.01966(15) 0.02078(16) -0.00239(12) -0.00022(12) 0.00071(11)
Mo2 0.01747(17) 0.02001(19) 0.0203(2) 0.00256(15) -0.00002(13) -0.00060(13)
P1 0.0196(4) 0.0201(4) 0.0165(4) -0.0016(3) -0.0009(3) 0.0012(3)
P3 0.0193(4) 0.0192(4) 0.0224(5) 0.0034(4) 0.0014(4) -0.0004(3)
P4 0.0205(4) 0.0210(5) 0.0211(5) 0.0040(4) 0.0002(4) 0.0002(4)
P2 0.0206(5) 0.0184(4) 0.0256(5) -0.0047(4) -0.0017(4) 0.0022(3)
O1 0.0295(15) 0.0290(15) 0.0278(15) -0.0065(12) -0.0121(12) 0.0067(12)
O2 0.0275(15) 0.0280(15) 0.0345(17) -0.0057(12) -0.0067(12) 0.0110(12)
O3 0.0353(16) 0.0312(16) 0.0291(16) 0.0051(12) -0.0061(13) -0.0148(13)
O4 0.0291(15) 0.0370(17) 0.0244(15) 0.0064(12) -0.0043(12) -0.0079(12)
N2 0.0204(15) 0.0202(15) 0.0164(15) -0.0024(11) -0.0006(12) 0.0008(12)
N6 0.0192(15) 0.0205(15) 0.0216(16) 0.0032(12) -0.0001(12) 0.0012(12)
N5 0.0205(15) 0.0213(15) 0.0197(16) 0.0018(12) 0.0017(12) 0.0007(12)
N3 0.0189(15) 0.0199(15) 0.0199(16) -0.0033(12) -0.0013(12) 0.0008(12)
O69 0.063(3) 0.049(2) 0.054(2) 0.0001(18) 0.004(2) -0.0031(19)
N1 0.0295(18) 0.0244(17) 0.0295(18) -0.0030(14) 0.0050(14) -0.0032(13)
C1 0.0206(17) 0.0182(17) 0.0188(18) -0.0028(13) 0.0008(14) 0.0003(13)
O74 0.053(2) 0.055(2) 0.065(3) 0.002(2) 0.002(2) 0.0229(19)
C43 0.0202(17) 0.0200(17) 0.0221(19) -0.0004(14) 0.0017(14) 0.0033(14)
C10 0.0174(16) 0.0219(18) 0.0185(17) 0.0011(13) -0.0002(13) 0.0023(13)
C38 0.0195(17) 0.0213(18) 0.0230(19) -0.0045(14) 0.0033(14) -0.0005(13)
C2 0.0219(18) 0.0173(17) 0.0221(18) 0.0015(13) 0.0033(14) -0.0019(13)
C5 0.0212(17) 0.0208(17) 0.0176(17) -0.0003(13) 0.0000(14) -0.0008(14)
C61 0.028(2) 0.0235(19) 0.026(2) 0.0007(15) -0.0019(16) 0.0031(15)
N4 0.0265(17) 0.0297(18) 0.0299(19) 0.0045(14) 0.0050(14) 0.0041(14)
C9 0.0253(19) 0.0191(17) 0.0227(19) -0.0012(14) 0.0008(15) -0.0015(14)
C26 0.0212(18) 0.0225(19) 0.032(2) -0.0097(16) -0.0042(16) 0.0031(14)
C16 0.0264(19) 0.0212(18) 0.025(2) -0.0029(15) -0.0027(15) 0.0032(15)
C41 0.0207(18) 0.027(2) 0.032(2) -0.0014(16) 0.0017(16) -0.0015(15)
C28 0.027(2) 0.028(2) 0.031(2) -0.0053(16) 0.0018(17) 0.0036(16)
C8 0.0192(18) 0.030(2) 0.030(2) 0.0002(16) -0.0053(16) -0.0031(15)
C6 0.0232(19) 0.0221(18) 0.029(2) -0.0004(15) 0.0024(15) 0.0054(14)
C39 0.0246(19) 0.0260(19) 0.0225(19) -0.0013(15) 0.0001(15) 0.0023(15)
C42 0.0244(19) 0.0199(18) 0.029(2) 0.0011(15) 0.0053(16) 0.0007(14)
C18 0.029(2) 0.0231(19) 0.028(2) -0.0040(16) -0.0023(16) -0.0015(15)
C32 0.035(2) 0.0219(19) 0.034(2) 0.0030(17) -0.0096(18) -0.0023(16)
C62 0.026(2) 0.032(2) 0.034(2) 0.0030(17) -0.0010(17) 0.0080(17)
C49 0.0234(18) 0.030(2) 0.0189(18) 0.0031(15) 0.0025(14) -0.0024(15)
C64 0.034(2) 0.026(2) 0.035(2) 0.0093(17) -0.0004(18) 0.0034(17)
C40 0.0213(18) 0.034(2) 0.025(2) -0.0059(16) -0.0008(15) 0.0011(16)
C65 0.031(2) 0.029(2) 0.024(2) -0.0015(16) 0.0059(16) -0.0043(16)
C59 0.0247(19) 0.0264(19) 0.0227(19) 0.0064(15) 0.0014(15) -0.0001(15)
C7 0.0224(19) 0.029(2) 0.034(2) -0.0023(17) -0.0012(16) 0.0060(16)
C51 0.036(2) 0.023(2) 0.038(2) -0.0021(17) 0.0016(19) 0.0036(17)
C55 0.025(2) 0.042(3) 0.038(3) 0.014(2) 0.0102(18) -0.0025(18)
C22 0.031(2) 0.039(2) 0.022(2) 0.0035(17) 0.0048(16) 0.0025(18)
C33 0.043(3) 0.022(2) 0.050(3) -0.0036(19) -0.012(2) -0.0036(18)
C34 0.042(3) 0.021(2) 0.054(3) 0.0010(19) -0.014(2) 0.0075(18)
C23 0.045(3) 0.037(3) 0.034(2) 0.0042(19) 0.009(2) -0.007(2)
C63 0.041(2) 0.030(2) 0.032(2) -0.0016(18) 0.0022(19) 0.0013(18)
C66 0.043(3) 0.043(3) 0.024(2) -0.0043(18) 0.0001(19) -0.008(2)
C67 0.050(3) 0.041(3) 0.029(2) -0.0036(19) 0.014(2) -0.009(2)
C68 0.042(3) 0.031(2) 0.040(3) -0.0043(19) 0.013(2) 0.0016(19)
C19 0.028(2) 0.030(2) 0.057(3) -0.006(2) -0.010(2) -0.0033(18)
C29 0.031(2) 0.045(3) 0.045(3) -0.004(2) 0.011(2) 0.008(2)
C31 0.046(3) 0.036(2) 0.026(2) 0.0006(18) 0.0007(19) 0.004(2)
C35 0.051(3) 0.036(3) 0.035(3) 0.003(2) -0.002(2) -0.011(2)
C56 0.034(2) 0.057(3) 0.034(3) 0.016(2) 0.0048(19) 0.002(2)
C21 0.038(2) 0.036(2) 0.046(3) -0.021(2) -0.003(2) 0.003(2)
C30 0.050(3) 0.041(3) 0.039(3) -0.015(2) 0.009(2) 0.007(2)
C20 0.059(3) 0.025(2) 0.043(3) -0.0028(19) 0.006(2) -0.014(2)
C77 0.038(3) 0.052(3) 0.049(3) 0.010(2) -0.002(2) 0.010(2)
C76 0.054(3) 0.039(3) 0.049(3) 0.006(2) 0.015(2) 0.006(2)
C24 0.054(3) 0.046(3) 0.024(2) 0.0070(19) -0.005(2) 0.006(2)
C52 0.052(3) 0.032(2) 0.051(3) 0.012(2) 0.008(2) 0.014(2)
C75 0.050(3) 0.068(4) 0.032(3) 0.007(2) 0.004(2) 0.015(3)
C25 0.054(3) 0.058(3) 0.044(3) 0.013(2) 0.028(3) 0.022(3)
C78 0.049(3) 0.053(3) 0.051(3) -0.003(3) 0.010(3) 0.010(3)
C72 0.060(4) 0.055(4) 0.066(4) -0.025(3) 0.013(3) 0.001(3)
C54 0.056(3) 0.034(3) 0.056(3) 0.001(2) 0.027(3) 0.011(2)
C73 0.082(4) 0.043(3) 0.057(4) -0.001(3) 0.022(3) 0.008(3)
C57 0.055(3) 0.059(4) 0.062(4) 0.016(3) 0.038(3) 0.010(3)
C70 0.080(4) 0.051(3) 0.051(4) 0.005(3) -0.013(3) -0.011(3)
C53 0.069(4) 0.045(3) 0.065(4) -0.020(3) -0.008(3) 0.006(3)
C58 0.043(3) 0.077(4) 0.053(3) 0.017(3) 0.002(3) -0.026(3)
C71 0.077(5) 0.041(3) 0.098(6) 0.005(3) 0.031(4) 0.000(3)
Mo3 0.022(5) 0.028(5) 0.013(5) 0.002(4) 0.001(3) 0.013(4)
I1A 0.0348(15) 0.034(3) 0.044(2) -0.028(2) -0.0010(13) 0.0169(18)

loop_
_atom_type_symbol
_atom_type_description
_atom_type_scat_dispersion_real
_atom_type_scat_dispersion_imag
_atom_type_scat_source
C C 0.0033 0.0016 'International Tables Vol C Tables 4.2.6.8 and 6.1.1.4'
H H 0.0000 0.0000 'International Tables Vol C Tables 4.2.6.8 and 6.1.1.4'
I I -0.4742 1.8119 'International Tables Vol C Tables 4.2.6.8 and 6.1.1.4'
Mo Mo -1.6832 0.6857 'International Tables Vol C Tables 4.2.6.8 and 6.1.1.4'
N N 0.0061 0.0033 'International Tables Vol C Tables 4.2.6.8 and 6.1.1.4'
O O 0.0106 0.0060 'International Tables Vol C Tables 4.2.6.8 and 6.1.1.4'
P P 0.1023 0.0942 'International Tables Vol C Tables 4.2.6.8 and 6.1.1.4'

loop_
_geom_angle_atom_site_label_1
_geom_angle_atom_site_label_2
_geom_angle_atom_site_label_3
_geom_angle
_geom_angle_site_symmetry_1
_geom_angle_site_symmetry_3
_geom_angle_publ_flag
P1 Mo1 P2 144.79(3) . . ?
O1 Mo1 P1 80.07(9) . . ?
O1 Mo1 P2 124.30(9) . . ?
O1 Mo1 O2 43.03(12) . . ?
O1 Mo1 C1 144.81(13) . . ?
O2 Mo1 P1 122.21(9) . . ?
O2 Mo1 P2 82.62(9) . . ?
O2 Mo1 C1 146.83(13) . . ?
N1 Mo1 P1 96.51(12) . . ?
N1 Mo1 P2 98.28(12) . . ?
N1 Mo1 O1 108.32(15) . . ?
N1 Mo1 O2 108.41(16) . . ?
N1 Mo1 C1 97.40(16) . . ?
C1 Mo1 P1 73.38(9) . . ?
C1 Mo1 P2 73.14(9) . . ?
P3 Mo2 P4 143.29(3) . . ?
O3 Mo2 P3 81.73(9) . . ?
O3 Mo2 P4 123.02(9) . . ?
O3 Mo2 C2 147.96(13) . . ?
O4 Mo2 P3 123.63(9) . . ?
O4 Mo2 P4 81.22(9) . . ?
O4 Mo2 O3 43.13(12) . . ?
O4 Mo2 C2 148.56(13) . . ?
C2 Mo2 P3 72.57(10) . . ?
C2 Mo2 P4 73.70(10) . . ?
N4 Mo2 P3 97.61(12) . . ?
N4 Mo2 P4 99.16(12) . . ?
N4 Mo2 O3 107.63(16) . . ?
N4 Mo2 O4 107.96(15) . . ?
N4 Mo2 C2 94.68(16) . . ?
C16 P1 Mo1 103.07(13) . . ?
C16 P1 C18 104.09(18) . . ?
C16 P1 C22 105.50(19) . . ?
C18 P1 Mo1 117.29(14) . . ?
C18 P1 C22 114.9(2) . . ?
C22 P1 Mo1 110.36(15) . . ?
C49 P3 Mo2 102.73(13) . . ?
C49 P3 C51 104.58(19) . . ?
C49 P3 C55 104.2(2) . . ?
C49 P3 Mo3 110.6(3) . . ?
C51 P3 Mo2 113.12(15) . . ?
C51 P3 Mo3 93.1(3) . . ?
C55 P3 Mo2 115.98(15) . . ?
C55 P3 C51 114.3(2) . . ?
C55 P3 Mo3 128.0(2) . . ?
C61 P4 Mo2 113.59(14) . . ?
C61 P4 C65 114.29(19) . . ?
C61 P4 Mo3 131.8(3) . . ?
C65 P4 Mo2 113.12(13) . . ?
C65 P4 Mo3 94.4(3) . . ?
C59 P4 Mo2 105.62(12) . . ?
C59 P4 C61 106.20(19) . . ?
C59 P4 C65 102.72(19) . . ?
C59 P4 Mo3 103.9(2) . . ?
C26 P2 Mo1 105.82(12) . . ?
C26 P2 C28 105.82(19) . . ?
C26 P2 C32 103.0(2) . . ?
C28 P2 Mo1 112.72(14) . . ?
C28 P2 C32 114.2(2) . . ?
C32 P2 Mo1 114.04(14) . . ?
O2 O1 Mo1 68.74(15) . . ?
O1 O2 Mo1 68.24(15) . . ?
O4 O3 Mo2 68.25(16) . . ?
O4 O3 Mo3 65.4(3) . . ?
O3 O4 Mo2 68.62(16) . . ?
O3 O4 Mo3 68.1(3) . . ?
C1 N2 C5 110.5(3) . . ?
C1 N2 C16 123.2(3) . . ?
C5 N2 C16 126.2(3) . . ?
C43 N6 C59 125.8(3) . . ?
C2 N6 C43 110.1(3) . . ?
C2 N6 C59 123.9(3) . . ?
C38 N5 C49 127.0(3) . . ?
C2 N5 C38 110.6(3) . . ?
C2 N5 C49 122.5(3) . . ?
C1 N3 C10 110.4(3) . . ?
C1 N3 C26 124.2(3) . . ?
C10 N3 C26 125.3(3) . . ?
C73 O69 C70 104.6(5) . . ?
N2 C1 Mo1 125.2(3) . . ?
N3 C1 Mo1 127.9(3) . . ?
N3 C1 N2 106.8(3) . . ?
C78 O74 C75 109.2(4) . . ?
N6 C43 C38 106.7(3) . . ?
N6 C43 C42 131.4(4) . . ?
C42 C43 C38 121.9(4) . . ?
N3 C10 C5 106.0(3) . . ?
C9 C10 N3 131.6(3) . . ?
C9 C10 C5 122.5(3) . . ?
C43 C38 N5 105.9(3) . . ?
C39 C38 N5 131.9(4) . . ?
C39 C38 C43 122.2(4) . . ?
N6 C2 Mo2 127.2(3) . . ?
N6 C2 Mo3 121.0(3) . . ?
N5 C2 Mo2 125.6(3) . . ?
N5 C2 N6 106.8(3) . . ?
N5 C2 Mo3 128.8(3) . . ?
N2 C5 C10 106.2(3) . . ?
N2 C5 C6 132.1(3) . . ?
C6 C5 C10 121.7(3) . . ?
C62 C61 P4 108.9(3) . . ?
C64 C61 P4 112.5(3) . . ?
C64 C61 C62 111.1(3) . . ?
C64 C61 C63 108.1(4) . . ?
C63 C61 P4 107.7(3) . . ?
C63 C61 C62 108.4(4) . . ?
C10 C9 H9 122.0 . . ?
C8 C9 C10 115.9(4) . . ?
C8 C9 H9 122.0 . . ?
P2 C26 H26A 110.0 . . ?
P2 C26 H26B 110.0 . . ?
N3 C26 P2 108.3(2) . . ?
N3 C26 H26A 110.0 . . ?
N3 C26 H26B 110.0 . . ?
H26A C26 H26B 108.4 . . ?
P1 C16 H16A 110.3 . . ?
P1 C16 H16B 110.3 . . ?
N2 C16 P1 107.2(2) . . ?
N2 C16 H16A 110.3 . . ?
N2 C16 H16B 110.3 . . ?
H16A C16 H16B 108.5 . . ?
C42 C41 H41 118.7 . . ?
C42 C41 C40 122.5(4) . . ?
C40 C41 H41 118.7 . . ?
C29 C28 P2 110.0(3) . . ?
C29 C28 C31 107.6(4) . . ?
C29 C28 C30 110.9(4) . . ?
C31 C28 P2 107.1(3) . . ?
C31 C28 C30 108.2(4) . . ?
C30 C28 P2 112.7(3) . . ?
C9 C8 H8 119.2 . . ?
C9 C8 C7 121.7(4) . . ?
C7 C8 H8 119.2 . . ?
C5 C6 H6 122.1 . . ?
C7 C6 C5 115.8(4) . . ?
C7 C6 H6 122.1 . . ?
C38 C39 H39 122.1 . . ?
C40 C39 C38 115.7(4) . . ?
C40 C39 H39 122.1 . . ?
C43 C42 H42 122.2 . . ?
C41 C42 C43 115.7(4) . . ?
C41 C42 H42 122.2 . . ?
C19 C18 P1 109.8(3) . . ?
C19 C18 C21 110.7(4) . . ?
C21 C18 P1 110.6(3) . . ?
C20 C18 P1 108.7(3) . . ?
C20 C18 C19 108.7(4) . . ?
C20 C18 C21 108.3(4) . . ?
C33 C32 P2 113.4(3) . . ?
C33 C32 C34 108.8(4) . . ?
C34 C32 P2 110.4(3) . . ?
C35 C32 P2 105.4(3) . . ?
C35 C32 C33 108.8(4) . . ?
C35 C32 C34 110.0(4) . . ?
C61 C62 H62A 109.5 . . ?
C61 C62 H62B 109.5 . . ?
C61 C62 H62C 109.5 . . ?
H62A C62 H62B 109.5 . . ?
H62A C62 H62C 109.5 . . ?
H62B C62 H62C 109.5 . . ?
P3 C49 H49A 110.3 . . ?
P3 C49 H49B 110.3 . . ?
N5 C49 P3 106.9(3) . . ?
N5 C49 H49A 110.3 . . ?
N5 C49 H49B 110.3 . . ?
H49A C49 H49B 108.6 . . ?
C61 C64 H64A 109.5 . . ?
C61 C64 H64B 109.5 . . ?
C61 C64 H64C 109.5 . . ?
H64A C64 H64B 109.5 . . ?
H64A C64 H64C 109.5 . . ?
H64B C64 H64C 109.5 . . ?
C41 C40 H40 119.0 . . ?
C39 C40 C41 121.9(4) . . ?
C39 C40 H40 119.0 . . ?
C66 C65 P4 110.5(3) . . ?
C66 C65 C68 110.5(4) . . ?
C67 C65 P4 113.2(3) . . ?
C67 C65 C66 108.8(4) . . ?
C67 C65 C68 109.1(4) . . ?
C68 C65 P4 104.6(3) . . ?
P4 C59 H59A 110.1 . . ?
P4 C59 H59B 110.1 . . ?
N6 C59 P4 108.0(3) . . ?
N6 C59 H59A 110.1 . . ?
N6 C59 H59B 110.1 . . ?
H59A C59 H59B 108.4 . . ?
C8 C7 H7 118.8 . . ?
C6 C7 C8 122.4(4) . . ?
C6 C7 H7 118.8 . . ?
C52 C51 P3 114.2(3) . . ?
C52 C51 C54 107.0(4) . . ?
C52 C51 C53 110.2(4) . . ?
C54 C51 P3 106.8(3) . . ?
C53 C51 P3 111.0(3) . . ?
C53 C51 C54 107.3(5) . . ?
C56 C55 P3 112.1(3) . . ?
C56 C55 C58 108.8(4) . . ?
C57 C55 P3 108.8(3) . . ?
C57 C55 C56 110.5(5) . . ?
C57 C55 C58 108.0(5) . . ?
C58 C55 P3 108.6(4) . . ?
C23 C22 P1 107.3(3) . . ?
C24 C22 P1 111.3(3) . . ?
C24 C22 C23 106.2(4) . . ?
C25 C22 P1 113.6(3) . . ?
C25 C22 C23 108.3(4) . . ?
C25 C22 C24 109.8(4) . . ?
C32 C33 H33A 109.5 . . ?
C32 C33 H33B 109.5 . . ?
C32 C33 H33C 109.5 . . ?
H33A C33 H33B 109.5 . . ?
H33A C33 H33C 109.5 . . ?
H33B C33 H33C 109.5 . . ?
C32 C34 H34A 109.5 . . ?
C32 C34 H34B 109.5 . . ?
C32 C34 H34C 109.5 . . ?
H34A C34 H34B 109.5 . . ?
H34A C34 H34C 109.5 . . ?
H34B C34 H34C 109.5 . . ?
C22 C23 H23A 109.5 . . ?
C22 C23 H23B 109.5 . . ?
C22 C23 H23C 109.5 . . ?
H23A C23 H23B 109.5 . . ?
H23A C23 H23C 109.5 . . ?
H23B C23 H23C 109.5 . . ?
C61 C63 H63A 109.5 . . ?
C61 C63 H63B 109.5 . . ?
C61 C63 H63C 109.5 . . ?
H63A C63 H63B 109.5 . . ?
H63A C63 H63C 109.5 . . ?
H63B C63 H63C 109.5 . . ?
C65 C66 H66A 109.5 . . ?
C65 C66 H66B 109.5 . . ?
C65 C66 H66C 109.5 . . ?
H66A C66 H66B 109.5 . . ?
H66A C66 H66C 109.5 . . ?
H66B C66 H66C 109.5 . . ?
C65 C67 H67A 109.5 . . ?
C65 C67 H67B 109.5 . . ?
C65 C67 H67C 109.5 . . ?
H67A C67 H67B 109.5 . . ?
H67A C67 H67C 109.5 . . ?
H67B C67 H67C 109.5 . . ?
C65 C68 H68A 109.5 . . ?
C65 C68 H68B 109.5 . . ?
C65 C68 H68C 109.5 . . ?
H68A C68 H68B 109.5 . . ?
H68A C68 H68C 109.5 . . ?
H68B C68 H68C 109.5 . . ?
C18 C19 H19A 109.5 . . ?
C18 C19 H19B 109.5 . . ?
C18 C19 H19C 109.5 . . ?
H19A C19 H19B 109.5 . . ?
H19A C19 H19C 109.5 . . ?
H19B C19 H19C 109.5 . . ?
C28 C29 H29A 109.5 . . ?
C28 C29 H29B 109.5 . . ?
C28 C29 H29C 109.5 . . ?
H29A C29 H29B 109.5 . . ?
H29A C29 H29C 109.5 . . ?
H29B C29 H29C 109.5 . . ?
C28 C31 H31A 109.5 . . ?
C28 C31 H31B 109.5 . . ?
C28 C31 H31C 109.5 . . ?
H31A C31 H31B 109.5 . . ?
H31A C31 H31C 109.5 . . ?
H31B C31 H31C 109.5 . . ?
C32 C35 H35A 109.5 . . ?
C32 C35 H35B 109.5 . . ?
C32 C35 H35C 109.5 . . ?
H35A C35 H35B 109.5 . . ?
H35A C35 H35C 109.5 . . ?
H35B C35 H35C 109.5 . . ?
C55 C56 H56A 109.5 . . ?
C55 C56 H56B 109.5 . . ?
C55 C56 H56C 109.5 . . ?
H56A C56 H56B 109.5 . . ?
H56A C56 H56C 109.5 . . ?
H56B C56 H56C 109.5 . . ?
C18 C21 H21A 109.5 . . ?
C18 C21 H21B 109.5 . . ?
C18 C21 H21C 109.5 . . ?
H21A C21 H21B 109.5 . . ?
H21A C21 H21C 109.5 . . ?
H21B C21 H21C 109.5 . . ?
C28 C30 H30A 109.5 . . ?
C28 C30 H30B 109.5 . . ?
C28 C30 H30C 109.5 . . ?
H30A C30 H30B 109.5 . . ?
H30A C30 H30C 109.5 . . ?
H30B C30 H30C 109.5 . . ?
C18 C20 H20A 109.5 . . ?
C18 C20 H20B 109.5 . . ?
C18 C20 H20C 109.5 . . ?
H20A C20 H20B 109.5 . . ?
H20A C20 H20C 109.5 . . ?
H20B C20 H20C 109.5 . . ?
H77A C77 H77B 109.0 . . ?
C76 C77 H77A 111.1 . . ?
C76 C77 H77B 111.1 . . ?
C78 C77 H77A 111.1 . . ?
C78 C77 H77B 111.1 . . ?
C78 C77 C76 103.4(4) . . ?
C77 C76 H76A 111.4 . . ?
C77 C76 H76B 111.4 . . ?
H76A C76 H76B 109.3 . . ?
C75 C76 C77 101.8(4) . . ?
C75 C76 H76A 111.4 . . ?
C75 C76 H76B 111.4 . . ?
C22 C24 H24A 109.5 . . ?
C22 C24 H24B 109.5 . . ?
C22 C24 H24C 109.5 . . ?
H24A C24 H24B 109.5 . . ?
H24A C24 H24C 109.5 . . ?
H24B C24 H24C 109.5 . . ?
C51 C52 H52A 109.5 . . ?
C51 C52 H52B 109.5 . . ?
C51 C52 H52C 109.5 . . ?
H52A C52 H52B 109.5 . . ?
H52A C52 H52C 109.5 . . ?
H52B C52 H52C 109.5 . . ?
O74 C75 C76 107.4(5) . . ?
O74 C75 H75A 110.2 . . ?
O74 C75 H75B 110.2 . . ?
C76 C75 H75A 110.2 . . ?
C76 C75 H75B 110.2 . . ?
H75A C75 H75B 108.5 . . ?
C22 C25 H25A 109.5 . . ?
C22 C25 H25B 109.5 . . ?
C22 C25 H25C 109.5 . . ?
H25A C25 H25B 109.5 . . ?
H25A C25 H25C 109.5 . . ?
H25B C25 H25C 109.5 . . ?
O74 C78 C77 106.6(5) . . ?
O74 C78 H78A 110.4 . . ?
O74 C78 H78B 110.4 . . ?
C77 C78 H78A 110.4 . . ?
C77 C78 H78B 110.4 . . ?
H78A C78 H78B 108.6 . . ?
H72A C72 H72B 109.2 . . ?
C73 C72 H72A 111.3 . . ?
C73 C72 H72B 111.3 . . ?
C73 C72 C71 102.4(5) . . ?
C71 C72 H72A 111.3 . . ?
C71 C72 H72B 111.3 . . ?
C51 C54 H54A 109.5 . . ?
C51 C54 H54B 109.5 . . ?
C51 C54 H54C 109.5 . . ?
H54A C54 H54B 109.5 . . ?
H54A C54 H54C 109.5 . . ?
H54B C54 H54C 109.5 . . ?
O69 C73 C72 105.2(5) . . ?
O69 C73 H73A 110.7 . . ?
O69 C73 H73B 110.7 . . ?
C72 C73 H73A 110.7 . . ?
C72 C73 H73B 110.7 . . ?
H73A C73 H73B 108.8 . . ?
C55 C57 H57A 109.5 . . ?
C55 C57 H57B 109.5 . . ?
C55 C57 H57C 109.5 . . ?
H57A C57 H57B 109.5 . . ?
H57A C57 H57C 109.5 . . ?
H57B C57 H57C 109.5 . . ?
O69 C70 H70A 110.3 . . ?
O69 C70 H70B 110.3 . . ?
O69 C70 C71 107.2(5) . . ?
H70A C70 H70B 108.5 . . ?
C71 C70 H70A 110.3 . . ?
C71 C70 H70B 110.3 . . ?
C51 C53 H53A 109.5 . . ?
C51 C53 H53B 109.5 . . ?
C51 C53 H53C 109.5 . . ?
H53A C53 H53B 109.5 . . ?
H53A C53 H53C 109.5 . . ?
H53B C53 H53C 109.5 . . ?
C55 C58 H58A 109.5 . . ?
C55 C58 H58B 109.5 . . ?
C55 C58 H58C 109.5 . . ?
H58A C58 H58B 109.5 . . ?
H58A C58 H58C 109.5 . . ?
H58B C58 H58C 109.5 . . ?
C72 C71 H71A 110.8 . . ?
C72 C71 H71B 110.8 . . ?
C70 C71 C72 104.8(5) . . ?
C70 C71 H71A 110.8 . . ?
C70 C71 H71B 110.8 . . ?
H71A C71 H71B 108.9 . . ?
P4 Mo3 P3 137.4(4) . . ?
O3 Mo3 P3 81.5(3) . . ?
O3 Mo3 P4 128.8(4) . . ?
O3 Mo3 C2 142.8(5) . . ?
O4 Mo3 P3 126.2(5) . . ?
O4 Mo3 P4 84.0(3) . . ?
O4 Mo3 O3 46.5(3) . . ?
O4 Mo3 C2 146.0(6) . . ?
C2 Mo3 P3 68.2(2) . . ?
C2 Mo3 P4 70.9(3) . . ?

loop_
_geom_bond_atom_site_label_1
_geom_bond_atom_site_label_2
_geom_bond_distance
_geom_bond_site_symmetry_2
_geom_bond_publ_flag
Mo1 P1 2.5508(10) . ?
Mo1 P2 2.5874(10) . ?
Mo1 O1 1.984(3) . ?
Mo1 O2 1.991(3) . ?
Mo1 N1 1.657(4) . ?
Mo1 C1 2.209(4) . ?
Mo2 P3 2.5519(10) . ?
Mo2 P4 2.5763(10) . ?
Mo2 O3 1.995(3) . ?
Mo2 O4 1.990(3) . ?
Mo2 C2 2.204(4) . ?
Mo2 N4 1.655(4) . ?
P1 C16 1.841(4) . ?
P1 C18 1.863(4) . ?
P1 C22 1.880(4) . ?
P3 C49 1.847(4) . ?
P3 C51 1.879(4) . ?
P3 C55 1.864(4) . ?
P3 Mo3 2.644(9) . ?
P4 C61 1.859(4) . ?
P4 C65 1.877(4) . ?
P4 C59 1.852(4) . ?
P4 Mo3 2.581(10) . ?
P2 C26 1.847(4) . ?
P2 C28 1.860(5) . ?
P2 C32 1.871(4) . ?
O1 O2 1.458(4) . ?
O3 O4 1.465(4) . ?
O3 Mo3 1.872(10) . ?
O4 Mo3 1.836(9) . ?
N2 C1 1.350(5) . ?
N2 C5 1.384(5) . ?
N2 C16 1.452(5) . ?
N6 C43 1.390(5) . ?
N6 C2 1.355(5) . ?
N6 C59 1.461(5) . ?
N5 C38 1.393(5) . ?
N5 C2 1.349(5) . ?
N5 C49 1.456(5) . ?
N3 C1 1.346(5) . ?
N3 C10 1.391(5) . ?
N3 C26 1.458(5) . ?
O69 C73 1.418(7) . ?
O69 C70 1.447(7) . ?
O74 C75 1.426(7) . ?
O74 C78 1.416(7) . ?
C43 C38 1.391(5) . ?
C43 C42 1.390(5) . ?
C10 C5 1.397(5) . ?
C10 C9 1.386(5) . ?
C38 C39 1.391(5) . ?
C2 Mo3 2.383(10) . ?
C5 C6 1.391(5) . ?
C61 C62 1.542(6) . ?
C61 C64 1.532(6) . ?
C61 C63 1.534(6) . ?
C9 H9 0.9500 . ?
C9 C8 1.380(5) . ?
C26 H26A 0.9900 . ?
C26 H26B 0.9900 . ?
C16 H16A 0.9900 . ?
C16 H16B 0.9900 . ?
C41 H41 0.9500 . ?
C41 C42 1.377(6) . ?
C41 C40 1.398(6) . ?
C28 C29 1.529(6) . ?
C28 C31 1.540(6) . ?
C28 C30 1.542(6) . ?
C8 H8 0.9500 . ?
C8 C7 1.409(6) . ?
C6 H6 0.9500 . ?
C6 C7 1.378(6) . ?
C39 H39 0.9500 . ?
C39 C40 1.379(6) . ?
C42 H42 0.9500 . ?
C18 C19 1.528(6) . ?
C18 C21 1.538(6) . ?
C18 C20 1.521(6) . ?
C32 C33 1.539(6) . ?
C32 C34 1.543(6) . ?
C32 C35 1.537(7) . ?
C62 H62A 0.9800 . ?
C62 H62B 0.9800 . ?
C62 H62C 0.9800 . ?
C49 H49A 0.9900 . ?
C49 H49B 0.9900 . ?
C64 H64A 0.9800 . ?
C64 H64B 0.9800 . ?
C64 H64C 0.9800 . ?
C40 H40 0.9500 . ?
C65 C66 1.537(6) . ?
C65 C67 1.537(6) . ?
C65 C68 1.538(6) . ?
C59 H59A 0.9900 . ?
C59 H59B 0.9900 . ?
C7 H7 0.9500 . ?
C51 C52 1.530(6) . ?
C51 C54 1.559(7) . ?
C51 C53 1.534(7) . ?
C55 C56 1.530(6) . ?
C55 C57 1.511(7) . ?
C55 C58 1.547(7) . ?
C22 C23 1.545(6) . ?
C22 C24 1.534(6) . ?
C22 C25 1.521(6) . ?
C33 H33A 0.9800 . ?
C33 H33B 0.9800 . ?
C33 H33C 0.9800 . ?
C34 H34A 0.9800 . ?
C34 H34B 0.9800 . ?
C34 H34C 0.9800 . ?
C23 H23A 0.9800 . ?
C23 H23B 0.9800 . ?
C23 H23C 0.9800 . ?
C63 H63A 0.9800 . ?
C63 H63B 0.9800 . ?
C63 H63C 0.9800 . ?
C66 H66A 0.9800 . ?
C66 H66B 0.9800 . ?
C66 H66C 0.9800 . ?
C67 H67A 0.9800 . ?
C67 H67B 0.9800 . ?
C67 H67C 0.9800 . ?
C68 H68A 0.9800 . ?
C68 H68B 0.9800 . ?
C68 H68C 0.9800 . ?
C19 H19A 0.9800 . ?
C19 H19B 0.9800 . ?
C19 H19C 0.9800 . ?
C29 H29A 0.9800 . ?
C29 H29B 0.9800 . ?
C29 H29C 0.9800 . ?
C31 H31A 0.9800 . ?
C31 H31B 0.9800 . ?
C31 H31C 0.9800 . ?
C35 H35A 0.9800 . ?
C35 H35B 0.9800 . ?
C35 H35C 0.9800 . ?
C56 H56A 0.9800 . ?
C56 H56B 0.9800 . ?
C56 H56C 0.9800 . ?
C21 H21A 0.9800 . ?
C21 H21B 0.9800 . ?
C21 H21C 0.9800 . ?
C30 H30A 0.9800 . ?
C30 H30B 0.9800 . ?
C30 H30C 0.9800 . ?
C20 H20A 0.9800 . ?
C20 H20B 0.9800 . ?
C20 H20C 0.9800 . ?
C77 H77A 0.9900 . ?
C77 H77B 0.9900 . ?
C77 C76 1.505(8) . ?
C77 C78 1.497(8) . ?
C76 H76A 0.9900 . ?
C76 H76B 0.9900 . ?
C76 C75 1.501(7) . ?
C24 H24A 0.9800 . ?
C24 H24B 0.9800 . ?
C24 H24C 0.9800 . ?
C52 H52A 0.9800 . ?
C52 H52B 0.9800 . ?
C52 H52C 0.9800 . ?
C75 H75A 0.9900 . ?
C75 H75B 0.9900 . ?
C25 H25A 0.9800 . ?
C25 H25B 0.9800 . ?
C25 H25C 0.9800 . ?
C78 H78A 0.9900 . ?
C78 H78B 0.9900 . ?
C72 H72A 0.9900 . ?
C72 H72B 0.9900 . ?
C72 C73 1.511(9) . ?
C72 C71 1.518(10) . ?
C54 H54A 0.9800 . ?
C54 H54B 0.9800 . ?
C54 H54C 0.9800 . ?
C73 H73A 0.9900 . ?
C73 H73B 0.9900 . ?
C57 H57A 0.9800 . ?
C57 H57B 0.9800 . ?
C57 H57C 0.9800 . ?
C70 H70A 0.9900 . ?
C70 H70B 0.9900 . ?
C70 C71 1.503(9) . ?
C53 H53A 0.9800 . ?
C53 H53B 0.9800 . ?
C53 H53C 0.9800 . ?
C58 H58A 0.9800 . ?
C58 H58B 0.9800 . ?
C58 H58C 0.9800 . ?
C71 H71A 0.9900 . ?
C71 H71B 0.9900 . ?

loop_
_geom_torsion_atom_site_label_1
_geom_torsion_atom_site_label_2
_geom_torsion_atom_site_label_3
_geom_torsion_atom_site_label_4
_geom_torsion
_geom_torsion_site_symmetry_1
_geom_torsion_site_symmetry_2
_geom_torsion_site_symmetry_3
_geom_torsion_site_symmetry_4
_geom_torsion_publ_flag
Mo1 P1 C16 N2 28.2(3) . . . . ?
Mo1 P1 C18 C19 -58.3(3) . . . . ?
Mo1 P1 C18 C21 179.3(3) . . . . ?
Mo1 P1 C18 C20 60.5(3) . . . . ?
Mo1 P1 C22 C23 -25.5(3) . . . . ?
Mo1 P1 C22 C24 90.3(3) . . . . ?
Mo1 P1 C22 C25 -145.1(3) . . . . ?
Mo1 P2 C26 N3 7.9(3) . . . . ?
Mo1 P2 C28 C29 52.6(3) . . . . ?
Mo1 P2 C28 C31 -64.1(3) . . . . ?
Mo1 P2 C28 C30 177.0(3) . . . . ?
Mo1 P2 C32 C33 160.4(3) . . . . ?
Mo1 P2 C32 C34 -77.3(3) . . . . ?
Mo1 P2 C32 C35 41.4(3) . . . . ?
Mo2 P3 C49 N5 29.7(3) . . . . ?
Mo2 P3 C51 C52 179.6(3) . . . . ?
Mo2 P3 C51 C54 -62.4(3) . . . . ?
Mo2 P3 C51 C53 54.2(4) . . . . ?
Mo2 P3 C55 C56 159.4(3) . . . . ?
Mo2 P3 C55 C57 37.0(4) . . . . ?
Mo2 P3 C55 C58 -80.3(4) . . . . ?
Mo2 P4 C61 C62 56.2(3) . . . . ?
Mo2 P4 C61 C64 179.8(2) . . . . ?
Mo2 P4 C61 C63 -61.2(3) . . . . ?
Mo2 P4 C65 C66 -80.8(3) . . . . ?
Mo2 P4 C65 C67 156.8(3) . . . . ?
Mo2 P4 C65 C68 38.1(3) . . . . ?
Mo2 P4 C59 N6 11.1(3) . . . . ?
O3 O4 Mo3 P3 18.6(5) . . . . ?
O3 O4 Mo3 P4 165.6(4) . . . . ?
O3 O4 Mo3 C2 123.9(10) . . . . ?
O4 O3 Mo3 P3 -164.9(4) . . . . ?
O4 O3 Mo3 P4 -18.4(5) . . . . ?
O4 O3 Mo3 C2 -129.8(9) . . . . ?
N2 C5 C6 C7 -178.4(4) . . . . ?
N6 C43 C38 N5 -1.2(4) . . . . ?
N6 C43 C38 C39 178.7(3) . . . . ?
N6 C43 C42 C41 -179.3(4) . . . . ?
N5 C38 C39 C40 -179.4(4) . . . . ?
N3 C10 C5 N2 -2.1(4) . . . . ?
N3 C10 C5 C6 178.3(4) . . . . ?
N3 C10 C9 C8 -179.4(4) . . . . ?
O69 C70 C71 C72 -7.0(7) . . . . ?
C1 N2 C5 C10 1.7(4) . . . . ?
C1 N2 C5 C6 -178.7(4) . . . . ?
C1 N2 C16 P1 -21.8(4) . . . . ?
C1 N3 C10 C5 1.8(4) . . . . ?
C1 N3 C10 C9 -178.3(4) . . . . ?
C1 N3 C26 P2 -8.4(5) . . . . ?
C43 N6 C2 Mo2 -174.5(3) . . . . ?
C43 N6 C2 N5 -1.6(4) . . . . ?
C43 N6 C2 Mo3 159.4(4) . . . . ?
C43 N6 C59 P4 172.2(3) . . . . ?
C43 C38 C39 C40 0.7(6) . . . . ?
C10 N3 C1 Mo1 -178.4(3) . . . . ?
C10 N3 C1 N2 -0.7(4) . . . . ?
C10 N3 C26 P2 174.5(3) . . . . ?
C10 C5 C6 C7 1.1(6) . . . . ?
C10 C9 C8 C7 0.9(6) . . . . ?
C38 N5 C2 Mo2 173.9(3) . . . . ?
C38 N5 C2 N6 0.8(4) . . . . ?
C38 N5 C2 Mo3 -158.1(4) . . . . ?
C38 N5 C49 P3 160.2(3) . . . . ?
C38 C43 C42 C41 0.5(6) . . . . ?
C38 C39 C40 C41 0.3(6) . . . . ?
C2 N6 C43 C38 1.7(4) . . . . ?
C2 N6 C43 C42 -178.4(4) . . . . ?
C2 N6 C59 P4 -14.8(5) . . . . ?
C2 N5 C38 C43 0.2(4) . . . . ?
C2 N5 C38 C39 -179.6(4) . . . . ?
C2 N5 C49 P3 -19.0(4) . . . . ?
C5 N2 C1 Mo1 177.1(3) . . . . ?
C5 N2 C1 N3 -0.6(4) . . . . ?
C5 N2 C16 P1 161.8(3) . . . . ?
C5 C10 C9 C8 0.5(6) . . . . ?
C5 C6 C7 C8 0.3(6) . . . . ?
C61 P4 C65 C66 51.3(4) . . . . ?
C61 P4 C65 C67 -71.1(4) . . . . ?
C61 P4 C65 C68 170.2(3) . . . . ?
C61 P4 C59 N6 -109.8(3) . . . . ?
C9 C10 C5 N2 178.1(3) . . . . ?
C9 C10 C5 C6 -1.6(6) . . . . ?
C9 C8 C7 C6 -1.4(7) . . . . ?
C26 P2 C28 C29 167.8(3) . . . . ?
C26 P2 C28 C31 51.1(3) . . . . ?
C26 P2 C28 C30 -67.8(3) . . . . ?
C26 P2 C32 C33 46.2(4) . . . . ?
C26 P2 C32 C34 168.5(3) . . . . ?
C26 P2 C32 C35 -72.8(3) . . . . ?
C26 N3 C1 Mo1 4.2(5) . . . . ?
C26 N3 C1 N2 -178.2(3) . . . . ?
C26 N3 C10 C5 179.2(4) . . . . ?
C26 N3 C10 C9 -0.9(7) . . . . ?
C16 P1 C18 C19 -171.4(3) . . . . ?
C16 P1 C18 C21 66.2(3) . . . . ?
C16 P1 C18 C20 -52.6(4) . . . . ?
C16 P1 C22 C23 85.2(3) . . . . ?
C16 P1 C22 C24 -159.0(3) . . . . ?
C16 P1 C22 C25 -34.4(4) . . . . ?
C16 N2 C1 Mo1 0.2(5) . . . . ?
C16 N2 C1 N3 -177.5(3) . . . . ?
C16 N2 C5 C10 178.5(4) . . . . ?
C16 N2 C5 C6 -2.0(7) . . . . ?
C28 P2 C26 N3 -111.9(3) . . . . ?
C28 P2 C32 C33 -68.0(4) . . . . ?
C28 P2 C32 C34 54.3(4) . . . . ?
C28 P2 C32 C35 173.0(3) . . . . ?
C42 C43 C38 N5 178.9(3) . . . . ?
C42 C43 C38 C39 -1.2(6) . . . . ?
C42 C41 C40 C39 -1.0(6) . . . . ?
C18 P1 C16 N2 151.2(3) . . . . ?
C18 P1 C22 C23 -160.8(3) . . . . ?
C18 P1 C22 C24 -45.0(4) . . . . ?
C18 P1 C22 C25 79.6(4) . . . . ?
C32 P2 C26 N3 127.9(3) . . . . ?
C32 P2 C28 C29 -79.6(3) . . . . ?
C32 P2 C28 C31 163.7(3) . . . . ?
C32 P2 C28 C30 44.8(4) . . . . ?
C49 P3 C51 C52 -69.4(4) . . . . ?
C49 P3 C51 C54 48.6(4) . . . . ?
C49 P3 C51 C53 165.3(4) . . . . ?
C49 P3 C55 C56 47.3(4) . . . . ?
C49 P3 C55 C57 -75.2(4) . . . . ?
C49 P3 C55 C58 167.6(4) . . . . ?
C49 N5 C38 C43 -179.1(3) . . . . ?
C49 N5 C38 C39 1.1(7) . . . . ?
C49 N5 C2 Mo2 -6.7(5) . . . . ?
C49 N5 C2 N6 -179.8(3) . . . . ?
C49 N5 C2 Mo3 21.2(6) . . . . ?
C40 C41 C42 C43 0.5(6) . . . . ?
C65 P4 C61 C62 -75.7(3) . . . . ?
C65 P4 C61 C64 48.0(3) . . . . ?
C65 P4 C61 C63 167.0(3) . . . . ?
C65 P4 C59 N6 129.9(3) . . . . ?
C59 P4 C61 C62 171.8(3) . . . . ?
C59 P4 C61 C64 -64.5(3) . . . . ?
C59 P4 C61 C63 54.5(3) . . . . ?
C59 P4 C65 C66 165.8(3) . . . . ?
C59 P4 C65 C67 43.5(4) . . . . ?
C59 P4 C65 C68 -75.3(3) . . . . ?
C59 N6 C43 C38 175.5(3) . . . . ?
C59 N6 C43 C42 -4.6(6) . . . . ?
C59 N6 C2 Mo2 11.5(5) . . . . ?
C59 N6 C2 N5 -175.5(3) . . . . ?
C59 N6 C2 Mo3 -14.5(6) . . . . ?
C51 P3 C49 N5 -88.7(3) . . . . ?
C51 P3 C55 C56 -66.2(4) . . . . ?
C51 P3 C55 C57 171.3(4) . . . . ?
C51 P3 C55 C58 54.0(4) . . . . ?
C55 P3 C49 N5 151.1(3) . . . . ?
C55 P3 C51 C52 43.9(4) . . . . ?
C55 P3 C51 C54 161.9(3) . . . . ?
C55 P3 C51 C53 -81.4(4) . . . . ?
C22 P1 C16 N2 -87.5(3) . . . . ?
C22 P1 C18 C19 73.8(4) . . . . ?
C22 P1 C18 C21 -48.6(4) . . . . ?
C22 P1 C18 C20 -167.4(3) . . . . ?
C77 C76 C75 O74 -27.4(6) . . . . ?
C76 C77 C78 O74 -28.8(6) . . . . ?
C75 O74 C78 C77 11.8(6) . . . . ?
C78 O74 C75 C76 10.2(6) . . . . ?
C78 C77 C76 C75 33.5(6) . . . . ?
C73 O69 C70 C71 29.7(6) . . . . ?
C73 C72 C71 C70 -16.6(7) . . . . ?
C70 O69 C73 C72 -40.7(6) . . . . ?
C71 C72 C73 O69 35.4(6) . . . . ?
Mo3 P3 C49 N5 10.4(4) . . . . ?
Mo3 P3 C51 C52 178.4(4) . . . . ?
Mo3 P3 C51 C54 -63.6(4) . . . . ?
Mo3 P3 C51 C53 53.1(4) . . . . ?
Mo3 P3 C55 C56 178.4(4) . . . . ?
Mo3 P3 C55 C57 56.0(5) . . . . ?
Mo3 P3 C55 C58 -61.3(5) . . . . ?
Mo3 P4 C61 C62 45.4(5) . . . . ?
Mo3 P4 C61 C64 169.1(4) . . . . ?
Mo3 P4 C61 C63 -72.0(4) . . . . ?
Mo3 P4 C65 C66 -88.9(4) . . . . ?
Mo3 P4 C65 C67 148.8(4) . . . . ?
Mo3 P4 C65 C68 30.0(3) . . . . ?
Mo3 P4 C59 N6 32.0(4) . . . . ?

loop_
_smtbx_masks_void_nr
_smtbx_masks_void_average_x
_smtbx_masks_void_average_y
_smtbx_masks_void_average_z
_smtbx_masks_void_volume
_smtbx_masks_void_count_electrons
_smtbx_masks_void_content
1 0.039 0.464 0.447 13.3 5.3 ?
2 -0.039 0.536 0.553 13.3 5.3 ?
3 0.151 0.651 0.835 13.6 0.5 ?
4 0.349 0.151 0.665 13.6 0.5 ?
5 0.461 0.964 0.053 13.3 5.3 ?
6 0.539 0.036 0.947 13.3 5.3 ?
7 0.651 0.849 0.335 13.6 0.5 ?
8 0.849 0.349 0.165 13.6 0.5 ?
